data_9012845
loop_
_publ_author_name
'Perkins, D. A.'
'Attfield, J. P.'

_publ_section_title
;
 Resonant powder X-ray determination of the cation distribution in FeNi2BO5
;
_journal_issue 4
_journal_name_full 'Journal of the Chemical Society, Chemical Communications'
_journal_page_first 229
_journal_page_last 231
_journal_paper_doi 10.1039/C39910000229
_journal_volume 1991
_journal_year 1991
_chemical_compound_source Synthetic
_chemical_formula_sum 'B Fe Ni2 O5'
_chemical_name_mineral Bonaccordite
_space_group_IT_number 55
_symmetry_space_group_name_Hall '-P 2 2ab'
_symmetry_space_group_name_H-M 'P b a m'
_cell_angle_alpha 90
_cell_angle_beta 90
_cell_angle_gamma 90
_cell_length_a 9.21048
_cell_length_b 12.23794
_cell_length_c 3.00620
_cell_formula_units_Z 4
_cell_volume 338.851
_database_code_amcsd 0014105
_exptl_crystal_density_diffrn 5.176
_cod_original_formula_sum '(Fe Ni2) B O5'
_cod_database_code 9012845

loop_
_space_group_symop_operation_xyz
x,y,z
1/2+x,1/2-y,z
1/2-x,1/2+y,-z
1/2-x,1/2+y,z
1/2+x,1/2-y,-z
x,y,-z
-x,-y,z
-x,-y,-z

loop_
_atom_site_label
_atom_site_fract_x
_atom_site_fract_y
_atom_site_fract_z
_atom_site_occupancy
_atom_site_U_iso_or_equiv
FeM1 0.00000 0.00000 0.00000 0.08800 0.00165
NiM1 0.00000 0.00000 0.00000 0.91200 0.00165
FeM2 0.50000 0.00000 0.50000 0.38500 0.00165
NiM2 0.50000 0.00000 0.50000 0.61500 0.00165
FeM3 -0.00010 0.28140 0.00000 0.14400 0.00165
NiM3 -0.00010 0.28140 0.00000 0.85600 0.00165
FeM4 0.73780 0.38480 0.50000 0.61900 0.00165
NiM4 0.73780 0.38480 0.50000 0.38100 0.00165
B 0.27400 0.36020 0.50000 1.00000 0.00380
O1 0.85160 0.04380 0.50000 1.00000 0.00165
O2 0.39100 0.07630 0.00000 1.00000 0.00165
O3 0.62760 0.13940 0.50000 1.00000 0.00165
O4 0.10380 0.14440 0.00000 1.00000 0.00165
O5 0.84970 0.23950 0.50000 1.00000 0.00165

loop_
_cod_related_entry_id
_cod_related_entry_database
_cod_related_entry_code
1 AMCSD 0014105
